data_2242993
loop_
_publ_author_name
'Merkelbach, Johannes'
'Frank, Walter'

_publ_section_title
;
 Synthesis, detailed geometric analysis and bond-valence method evaluation
 of the strength of \p-arene bonding of two isotypic cationic prehnitene
 tin(II) complexes:
 [{1,2,3,4-(CH~3~)~4~C~6~H~2~}~2~Sn~2~Cl~2~][<i>M</i>Cl~4~]~2~ (<i>M</i> =
 Al and Ga)
;
_journal_coeditor_code WM5510
_journal_issue 7
_journal_name_full 'Acta Crystallographica Section E'
_journal_page_first 1051
_journal_page_last 1056
_journal_paper_doi 10.1107/S2056989019008508
_journal_volume 75
_journal_year 2019
_chemical_formula_iupac '[Al2 Sn2 Cl10 (C10 H14)2]'
_chemical_formula_moiety '2(C10 H14), Sn2 Cl2 2+, 2(Al Cl4 -)'
_chemical_formula_sum 'C20 H28 Al2 Cl10 Sn2'
_chemical_formula_weight 914.30
_chemical_name_systematic
<i>catena</i>-Poly[[chloridoaluminate(III)]-tri-\m-chlorido-4':1\k^2^<i>Cl</i>,1:2\k^4^<i>Cl</i>-[(\h^6^-1,2,3,4-tetramethylbenzene)tin(II)]-di-\m-chlorido-2:3\k^4^<i>Cl</i>-[(\h^6^-1,2,3,4-tetramethylbenzene)tin(II)]-di-\m-chlorido-3:4\k^4^<i>Cl</i>-[chloridoaluminate(III)]-\m-chlorido-4:1'\k^2^<i>Cl</i>]
_space_group_crystal_system triclinic
_space_group_IT_number 2
_space_group_name_Hall '-P 1'
_space_group_name_H-M_alt 'P -1'
_symmetry_space_group_name_Hall '-P 1'
_symmetry_space_group_name_H-M 'P -1'
_atom_sites_solution_hydrogens geom
_atom_sites_solution_primary direct
_audit_creation_method SHELXL-2018/3
_cell_angle_alpha 85.524(5)
_cell_angle_beta 72.769(5)
_cell_angle_gamma 86.926(5)
_cell_formula_units_Z 1
_cell_length_a 8.7512(5)
_cell_length_b 9.1357(6)
_cell_length_c 11.2803(7)
_cell_measurement_reflns_used 24404
_cell_measurement_temperature 213(2)
_cell_measurement_theta_max 59.31
_cell_measurement_theta_min 4.47
_cell_volume 858.30(9)
_computing_cell_refinement
;
X-Area (Stoe & Cie, 2009)
;
_computing_data_collection
;
X-Area (Stoe & Cie, 2009)
;
_computing_data_reduction
;
X-Area (Stoe & Cie, 2009)
;
_computing_molecular_graphics
;
DIAMOND (Brandenburg, 2018)
;
_computing_publication_material
;
publCIF (Westrip, 2010)
;
_computing_structure_refinement
;
SHELXL-2018/3 (Sheldrick, 2015b)
;
_computing_structure_solution
;
SHELXT 2014/5 (Sheldrick, 2015a)
;
_diffrn_ambient_temperature 213(2)
_diffrn_measured_fraction_theta_full 0.999
_diffrn_measured_fraction_theta_max 0.987
_diffrn_measurement_device_type 'Stoe IPDS 2T'
_diffrn_measurement_method \w
_diffrn_radiation_type MoK\a
_diffrn_radiation_wavelength 0.71073
_diffrn_reflns_av_R_equivalents 0.0398
_diffrn_reflns_av_unetI/netI 0.0234
_diffrn_reflns_limit_h_max 11
_diffrn_reflns_limit_h_min -11
_diffrn_reflns_limit_k_max 12
_diffrn_reflns_limit_k_min -12
_diffrn_reflns_limit_l_max 15
_diffrn_reflns_limit_l_min -15
_diffrn_reflns_number 17750
_diffrn_reflns_theta_full 25.242
_diffrn_reflns_theta_max 29.168
_diffrn_reflns_theta_min 2.237
_diffrn_source 'fine-focus sealed tube'
_exptl_absorpt_coefficient_mu 2.296
_exptl_absorpt_correction_T_max 0.69720
_exptl_absorpt_correction_T_min 0.47551
_exptl_absorpt_correction_type multi-scan
_exptl_absorpt_process_details
;
(Blessing, 1995)
;
_exptl_crystal_colour colorless
_exptl_crystal_density_diffrn 1.769
_exptl_crystal_description needle
_exptl_crystal_F_000 444
_exptl_crystal_size_max 0.270
_exptl_crystal_size_mid 0.170
_exptl_crystal_size_min 0.130
_refine_diff_density_max 0.588
_refine_diff_density_min -0.459
_refine_ls_extinction_method none
_refine_ls_goodness_of_fit_ref 1.243
_refine_ls_hydrogen_treatment constr
_refine_ls_matrix_type full
_refine_ls_number_parameters 158
_refine_ls_number_reflns 4585
_refine_ls_number_restraints 0
_refine_ls_restrained_S_all 1.243
_refine_ls_R_factor_all 0.0312
_refine_ls_R_factor_gt 0.0276
_refine_ls_shift/su_max 0.001
_refine_ls_shift/su_mean 0.000
_refine_ls_structure_factor_coef Fsqd
_refine_ls_weighting_details 'w=1/[\s^2^(Fo^2^)+(0.0163P)^2^+0.5546P] where P=(Fo^2^+2Fc^2^)/3'
_refine_ls_weighting_scheme calc
_refine_ls_wR_factor_gt 0.0563
_refine_ls_wR_factor_ref 0.0575
_reflns_number_gt 4326
_reflns_number_total 4585
_reflns_threshold_expression 'I > 2\s(I)'
_cod_data_source_file wm5510sup1.cif
_cod_data_source_block I
_cod_database_code 2242993
_shelx_space_group_comment
;
The symmetry employed for this t refinement is uniquely defined
by the following loop, which should always be used as a source of
symmetry information in preference to the above space-group names.
They are only intended as comments.
;
_shelx_estimated_absorpt_t_min 0.576
_shelx_estimated_absorpt_t_max 0.755

loop_
_space_group_symop_operation_xyz
'x, y, z'
'-x, -y, -z'

loop_
_atom_site_type_symbol
_atom_site_label
_atom_site_fract_x
_atom_site_fract_y
_atom_site_fract_z
_atom_site_U_iso_or_equiv
_atom_site_adp_type
_atom_site_calc_flag
_atom_site_occupancy
Sn Sn1 0.52308(2) 0.16549(2) 0.60211(2) 0.02833(5) Uani d 1
Cl Cl1 0.29871(6) 0.01611(6) 0.55845(5) 0.03375(12) Uani d 1
Cl Cl2 0.52884(7) 0.36374(7) 0.37225(6) 0.03974(13) Uani d 1
Cl Cl3 0.85918(10) 0.32842(9) 0.47942(8) 0.05591(19) Uani d 1
Cl Cl4 0.80050(8) 0.64593(6) 0.30806(7) 0.04703(16) Uani d 1
Cl Cl5 0.90510(11) 0.32035(10) 0.15790(8) 0.0646(2) Uani d 1
Al Al1 0.78043(9) 0.41345(7) 0.32595(7) 0.03229(15) Uani d 1
C C1 0.6234(3) -0.0503(3) 0.7664(2) 0.0366(5) Uani d 1
H H1 0.671568 -0.133161 0.723925 0.044 Uiso calc 1
C C2 0.4588(3) -0.0430(3) 0.8189(2) 0.0335(5) Uani d 1
H H2 0.397040 -0.120733 0.811111 0.040 Uiso calc 1
C C3 0.3833(3) 0.0780(3) 0.8831(2) 0.0305(4) Uani d 1
C C4 0.4771(3) 0.1937(3) 0.8931(2) 0.0330(5) Uani d 1
C C5 0.6446(3) 0.1861(3) 0.8393(2) 0.0349(5) Uani d 1
C C6 0.7188(3) 0.0631(3) 0.7757(2) 0.0358(5) Uani d 1
C C7 0.2040(3) 0.0788(3) 0.9401(3) 0.0434(6) Uani d 1
H H71 0.155733 0.161604 0.903607 0.065 Uiso calc 1
H H72 0.178309 0.087089 1.029158 0.065 Uiso calc 1
H H73 0.162684 -0.011828 0.924343 0.065 Uiso calc 1
C C8 0.3978(4) 0.3254(3) 0.9619(3) 0.0501(7) Uani d 1
H H81 0.418526 0.412853 0.905839 0.075 Uiso calc 1
H H82 0.440483 0.336065 1.030844 0.075 Uiso calc 1
H H83 0.283293 0.311956 0.993471 0.075 Uiso calc 1
C C9 0.7448(4) 0.3112(4) 0.8510(3) 0.0588(8) Uani d 1
H H91 0.855725 0.292126 0.804884 0.088 Uiso calc 1
H H92 0.736307 0.319407 0.937973 0.088 Uiso calc 1
H H93 0.706411 0.402187 0.817729 0.088 Uiso calc 1
C C10 0.8978(3) 0.0490(4) 0.7171(3) 0.0501(7) Uani d 1
H H101 0.923939 -0.041956 0.675420 0.075 Uiso calc 1
H H102 0.951224 0.048501 0.781249 0.075 Uiso calc 1
H H103 0.933184 0.131365 0.657192 0.075 Uiso calc 1

loop_
_atom_site_aniso_label
_atom_site_aniso_U_11
_atom_site_aniso_U_22
_atom_site_aniso_U_33
_atom_site_aniso_U_12
_atom_site_aniso_U_13
_atom_site_aniso_U_23
Sn1 0.02904(8) 0.02763(8) 0.02706(7) -0.00218(5) -0.00572(5) -0.00324(5)
Cl1 0.0225(2) 0.0373(3) 0.0385(3) -0.00117(19) -0.0019(2) -0.0127(2)
Cl2 0.0330(3) 0.0419(3) 0.0428(3) -0.0057(2) -0.0084(2) -0.0019(2)
Cl3 0.0568(4) 0.0534(4) 0.0656(5) -0.0169(3) -0.0332(4) 0.0179(3)
Cl4 0.0361(3) 0.0256(3) 0.0687(4) -0.0010(2) -0.0004(3) 0.0026(3)
Cl5 0.0581(5) 0.0649(5) 0.0572(5) 0.0054(4) 0.0080(4) -0.0241(4)
Al1 0.0307(3) 0.0257(3) 0.0363(4) -0.0004(3) -0.0037(3) -0.0012(3)
C1 0.0403(13) 0.0347(12) 0.0313(11) 0.0071(10) -0.0066(10) -0.0016(9)
C2 0.0368(12) 0.0333(11) 0.0307(11) -0.0060(9) -0.0102(9) 0.0015(9)
C3 0.0265(10) 0.0389(12) 0.0241(10) -0.0032(9) -0.0045(8) 0.0007(8)
C4 0.0337(12) 0.0373(12) 0.0279(10) -0.0004(9) -0.0079(9) -0.0066(9)
C5 0.0300(11) 0.0446(13) 0.0318(11) -0.0072(9) -0.0103(9) -0.0030(9)
C6 0.0261(11) 0.0484(14) 0.0308(11) 0.0017(9) -0.0071(9) 0.0034(9)
C7 0.0281(12) 0.0562(16) 0.0408(13) -0.0037(11) -0.0039(10) 0.0051(11)
C8 0.0533(17) 0.0464(15) 0.0481(16) 0.0030(12) -0.0075(13) -0.0196(12)
C9 0.0485(17) 0.067(2) 0.065(2) -0.0225(15) -0.0179(15) -0.0148(16)
C10 0.0274(12) 0.0668(19) 0.0498(16) 0.0056(12) -0.0063(11) 0.0099(13)

loop_
_atom_type_symbol
_atom_type_description
_atom_type_scat_dispersion_real
_atom_type_scat_dispersion_imag
_atom_type_scat_source
C C 0.0033 0.0016 'International Tables Vol C Tables 4.2.6.8 and 6.1.1.4'
H H 0.0000 0.0000 'International Tables Vol C Tables 4.2.6.8 and 6.1.1.4'
Al Al 0.0645 0.0514 'International Tables Vol C Tables 4.2.6.8 and 6.1.1.4'
Cl Cl 0.1484 0.1585 'International Tables Vol C Tables 4.2.6.8 and 6.1.1.4'
Sn Sn -0.6537 1.4246 'International Tables Vol C Tables 4.2.6.8 and 6.1.1.4'

loop_
_geom_angle_atom_site_label_1
_geom_angle_atom_site_label_2
_geom_angle_atom_site_label_3
_geom_angle_site_symmetry_1
_geom_angle_site_symmetry_3
_geom_angle
Cl1 Sn1 Cl1 . 2_656 79.753(18)
Cl1 Sn1 Cl2 . . 88.426(19)
Cl1 Sn1 Cl3 . . 145.46(2)
Cl1 Sn1 Cl4 . 2_666 73.398(18)
Cl1 Sn1 Cl2 2_656 . 84.476(19)
Cl1 Sn1 Cl3 2_656 . 74.86(2)
Cl1 Sn1 Cl4 2_656 2_666 147.90(2)
Cl2 Sn1 Cl3 . . 66.360(18)
Cl2 Sn1 Cl4 . 2_666 77.616(19)
Cl3 Sn1 Cl4 . 2_666 120.01(2)
Cl1 Sn1 C1 . . 98.59(6)
Cl1 Sn1 C2 . . 80.90(5)
Cl1 Sn1 C3 . . 89.06(4)
Cl1 Sn1 C4 . . 113.59(5)
Cl1 Sn1 C5 . . 133.54(5)
Cl1 Sn1 C6 . . 125.60(5)
Cl1 Sn1 C1 2_656 . 78.92(5)
Cl1 Sn1 C2 2_656 . 96.51(5)
Cl1 Sn1 C3 2_656 . 122.99(5)
Cl1 Sn1 C4 2_656 . 131.87(5)
Cl1 Sn1 C5 2_656 . 113.02(5)
Cl1 Sn1 C6 2_656 . 87.77(5)
Cl2 Sn1 C1 . . 160.46(5)
Cl2 Sn1 C2 . . 168.90(5)
Cl2 Sn1 C3 . . 151.42(5)
Cl2 Sn1 C4 . . 138.73(5)
Cl2 Sn1 C5 . . 135.45(5)
Cl2 Sn1 C6 . . 143.03(5)
Cl3 Sn1 C1 . . 99.07(6)
Cl3 Sn1 C2 . . 124.60(5)
Cl3 Sn1 C3 . . 124.44(4)
Cl3 Sn1 C4 . . 100.80(5)
Cl3 Sn1 C5 . . 78.78(5)
Cl3 Sn1 C6 . . 76.71(5)
Cl4 Sn1 C1 2_666 . 121.84(5)
Cl4 Sn1 C2 2_666 . 96.29(5)
Cl4 Sn1 C3 2_666 . 74.39(5)
Cl4 Sn1 C4 2_666 . 76.28(5)
Cl4 Sn1 C5 2_666 . 98.30(5)
Cl4 Sn1 C6 2_666 . 122.18(5)
Sn1 Cl1 Sn1 . 2_656 100.247(18)
Sn1 C1 H1 . . 110.9
Sn1 C2 H2 . . 111.8
Sn1 C3 C7 . . 119.14(16)
Sn1 C4 C8 . . 123.29(18)
Sn1 C5 C9 . . 122.01(19)
Sn1 C6 C10 . . 116.23(17)
Al1 Cl2 Sn1 . . 95.56(3)
Al1 Cl3 Sn1 . . 90.68(3)
Al1 Cl4 Sn1 . 2_666 116.50(3)
Cl5 Al1 Cl3 . . 113.35(5)
Cl5 Al1 Cl4 . . 110.64(5)
Cl3 Al1 Cl4 . . 108.81(5)
Cl5 Al1 Cl2 . . 109.07(5)
Cl3 Al1 Cl2 . . 106.38(4)
Cl4 Al1 Cl2 . . 108.40(4)
C2 C1 C6 . . 121.1(2)
C2 C1 H1 . . 119.4
C6 C1 H1 . . 119.4
C1 C2 C3 . . 121.0(2)
C1 C2 H2 . . 119.5
C3 C2 H2 . . 119.5
C2 C3 C4 . . 118.8(2)
C2 C3 C7 . . 118.7(2)
C4 C3 C7 . . 122.5(2)
C3 C4 C5 . . 120.1(2)
C3 C4 C8 . . 119.6(2)
C5 C4 C8 . . 120.4(2)
C6 C5 C4 . . 120.4(2)
C6 C5 C9 . . 119.9(2)
C4 C5 C9 . . 119.7(2)
C1 C6 C5 . . 118.6(2)
C1 C6 C10 . . 118.9(3)
C5 C6 C10 . . 122.5(3)
C3 C7 H71 . . 109.5
C3 C7 H72 . . 109.5
H71 C7 H72 . . 109.5
C3 C7 H73 . . 109.5
H71 C7 H73 . . 109.5
H72 C7 H73 . . 109.5
C4 C8 H81 . . 109.5
C4 C8 H82 . . 109.5
H81 C8 H82 . . 109.5
C4 C8 H83 . . 109.5
H81 C8 H83 . . 109.5
H82 C8 H83 . . 109.5
C5 C9 H91 . . 109.5
C5 C9 H92 . . 109.5
H91 C9 H92 . . 109.5
C5 C9 H93 . . 109.5
H91 C9 H93 . . 109.5
H92 C9 H93 . . 109.5
C6 C10 H101 . . 109.5
C6 C10 H102 . . 109.5
H101 C10 H102 . . 109.5
C6 C10 H103 . . 109.5
H101 C10 H103 . . 109.5
H102 C10 H103 . . 109.5

loop_
_geom_bond_atom_site_label_1
_geom_bond_atom_site_label_2
_geom_bond_site_symmetry_2
_geom_bond_distance
Sn1 Cl1 . 2.6316(6)
Sn1 Cl1 2_656 2.6425(6)
Sn1 Cl2 . 3.0340(7)
Sn1 Cl3 . 3.2432(8)
Sn1 Cl4 2_666 3.1722(7)
Sn1 C1 . 2.881(2)
Sn1 C2 . 2.915(2)
Sn1 C3 . 3.097(2)
Sn1 C4 . 3.216(2)
Sn1 C5 . 3.181(2)
Sn1 C6 . 3.028(2)
Sn1 Al1 . 3.8983(8)
Sn1 Sn1 2_656 4.0476(4)
Al1 Cl2 . 2.1715(9)
Al1 Cl3 . 2.1249(11)
Al1 Cl4 . 2.1294(9)
Al1 Cl5 . 2.1058(10)
C1 C2 . 1.386(4)
C1 C6 . 1.393(4)
C1 H1 . 0.9400
C2 C3 . 1.394(3)
C2 H2 . 0.9400
C3 C4 . 1.405(3)
C3 C7 . 1.509(3)
C4 C5 . 1.411(3)
C4 C8 . 1.506(3)
C5 C6 . 1.404(4)
C5 C9 . 1.513(4)
C6 C10 . 1.512(3)
C7 H71 . 0.9700
C7 H72 . 0.9700
C7 H73 . 0.9700
C8 H81 . 0.9700
C8 H82 . 0.9700
C8 H83 . 0.9700
C9 H91 . 0.9700
C9 H92 . 0.9700
C9 H93 . 0.9700
C10 H101 . 0.9700
C10 H102 . 0.9700
C10 H103 . 0.9700

loop_
_geom_hbond_atom_site_label_D
_geom_hbond_atom_site_label_H
_geom_hbond_atom_site_label_A
_geom_hbond_site_symmetry_A
_geom_hbond_distance_DH
_geom_hbond_distance_HA
_geom_hbond_distance_DA
_geom_hbond_angle_DHA
_geom_hbond_publ_flag
C10 H103 Cl3 . 0.97 2.79 3.633(3) 146.3 yes
C7 H71 Cl4 2_666 0.97 2.80 3.622(3) 143.6 yes

_cod_database_fobs_code 2242993
